data_7227919
loop_
_publ_author_name
'Qian, Zongzheng'
'Li, Dongxue'
'Xie, Tongqing'
'Zhang, Xuepeng'
'He, Yang'
'Ai, Yuejie'
'Zhang, Guoqing'

_publ_section_title
;
 Curved fractal structures of pyridine-substituted \b-diketone crystals
;
_journal_issue 17
_journal_name_full CrystEngComm
_journal_page_first 2283
_journal_paper_doi 10.1039/C7CE00462A
_journal_volume 19
_journal_year 2017
_chemical_formula_sum 'C15 H13 N O3'
_chemical_formula_weight 255.26
_chemical_name_systematic
; 
 ? 
;
_space_group_IT_number 15
_symmetry_cell_setting monoclinic
_symmetry_space_group_name_Hall '-C 2yc'
_symmetry_space_group_name_H-M 'C 1 2/c 1'
_atom_sites_solution_hydrogens geom
_atom_sites_solution_primary direct
_atom_sites_solution_secondary difmap
_audit_creation_method SHELXL-97
_audit_update_record
;
2017-02-02 deposited with the CCDC.
2017-03-20 downloaded from the CCDC.
;
_cell_angle_alpha 90.00
_cell_angle_beta 106.946(9)
_cell_angle_gamma 90.00
_cell_formula_units_Z 8
_cell_length_a 21.986(2)
_cell_length_b 3.9115(4)
_cell_length_c 30.020(2)
_cell_measurement_reflns_used 1330
_cell_measurement_temperature 290(2)
_cell_measurement_theta_max 69.3854
_cell_measurement_theta_min 3.0752
_cell_volume 2469.6(4)
_computing_cell_refinement 'CrysAlisPro (Agilent Technologies)'
_computing_data_collection 'CrysAlisPro (Agilent Technologies)'
_computing_data_reduction 'CrysAlisPro (Agilent Technologies)'
_computing_molecular_graphics 'Ortep-3 (L. J. Farrugia, 2001)'
_computing_publication_material SHELXL-97
_computing_structure_refinement 'SHELXL-97 (Sheldrick, 1997)'
_computing_structure_solution 'SHELXS-97 (Sheldrick, 1997)'
_diffrn_ambient_temperature 290(2)
_diffrn_detector_area_resol_mean 15.9149
_diffrn_measured_fraction_theta_full 0.989
_diffrn_measured_fraction_theta_max 0.989
_diffrn_measurement_device_type 'Gemini S Ultra, Agilent Technologies'
_diffrn_measurement_method '\w scans'
_diffrn_radiation_monochromator mirror
_diffrn_radiation_source 'Enhance Ultra (Cu) X-ray Source'
_diffrn_radiation_type CuK\a
_diffrn_radiation_wavelength 1.54184
_diffrn_reflns_av_R_equivalents 0.0259
_diffrn_reflns_av_sigmaI/netI 0.0364
_diffrn_reflns_limit_h_max 25
_diffrn_reflns_limit_h_min -25
_diffrn_reflns_limit_k_max 4
_diffrn_reflns_limit_k_min -4
_diffrn_reflns_limit_l_max 35
_diffrn_reflns_limit_l_min -24
_diffrn_reflns_number 3956
_diffrn_reflns_theta_full 65.07
_diffrn_reflns_theta_max 65.07
_diffrn_reflns_theta_min 3.08
_exptl_absorpt_coefficient_mu 0.791
_exptl_absorpt_correction_T_max 0.8578
_exptl_absorpt_correction_T_min 0.7973
_exptl_absorpt_correction_type multi-scan
_exptl_absorpt_process_details
;
CrysAlisPro, Agilent Technologies,
Version 1.171.36.21 (release 14-08-2012 CrysAlis171 .NET)
(compiled Sep 14 2012,17:21:16)
Empirical absorption correction using spherical harmonics,
 implemented in SCALE3 ABSPACK scaling algorithm.
;
_exptl_crystal_colour off-white
_exptl_crystal_density_diffrn 1.373
_exptl_crystal_density_method 'not measured'
_exptl_crystal_F_000 1072
_exptl_crystal_preparation ', Luminescent'
_exptl_crystal_recrystallization_method 'Re-crystallisation from solvent'
_exptl_crystal_size_max 0.30
_exptl_crystal_size_mid 0.24
_exptl_crystal_size_min 0.20
_refine_diff_density_max 0.192
_refine_diff_density_min -0.193
_refine_diff_density_rms 0.045
_refine_ls_extinction_method none
_refine_ls_goodness_of_fit_ref 1.039
_refine_ls_hydrogen_treatment constr
_refine_ls_matrix_type full
_refine_ls_number_parameters 174
_refine_ls_number_reflns 2096
_refine_ls_number_restraints 0
_refine_ls_restrained_S_all 1.039
_refine_ls_R_factor_all 0.0738
_refine_ls_R_factor_gt 0.0575
_refine_ls_shift/su_max 0.000
_refine_ls_shift/su_mean 0.000
_refine_ls_structure_factor_coef Fsqd
_refine_ls_weighting_details 'calc w=1/[\s^2^(Fo^2^)+(0.0878P)^2^+0.0000P] where P=(Fo^2^+2Fc^2^)/3'
_refine_ls_weighting_scheme calc
_refine_ls_wR_factor_gt 0.1491
_refine_ls_wR_factor_ref 0.1688
_reflns_number_gt 1522
_reflns_number_total 2096
_reflns_threshold_expression >2sigma(I)
_cod_data_source_file c7ce00462a2.cif
_cod_data_source_block shelxl
_cod_depositor_comments 'Adding full bibliography for 7227918--7227920.cif.'
_cod_original_sg_symbol_H-M C2/c
_cod_database_code 7227919

loop_
_symmetry_equiv_pos_as_xyz
'x, y, z'
'-x, y, -z+1/2'
'x+1/2, y+1/2, z'
'-x+1/2, y+1/2, -z+1/2'
'-x, -y, -z'
'x, -y, z-1/2'
'-x+1/2, -y+1/2, -z'
'x+1/2, -y+1/2, z-1/2'

loop_
_atom_site_label
_atom_site_type_symbol
_atom_site_fract_x
_atom_site_fract_y
_atom_site_fract_z
_atom_site_U_iso_or_equiv
_atom_site_adp_type
_atom_site_occupancy
_atom_site_symmetry_multiplicity
_atom_site_calc_flag
_atom_site_refinement_flags
_atom_site_disorder_assembly
_atom_site_disorder_group
O2 O 0.17590(8) 0.2239(6) 0.05451(5) 0.0816(6) Uani 1 1 d . . .
O3 O 0.45549(8) -0.3171(5) 0.09127(6) 0.0796(6) Uani 1 1 d . . .
O1 O 0.10350(7) 0.5035(6) 0.09248(5) 0.0809(6) Uani 1 1 d . . .
N1 N 0.16618(9) 0.8334(6) 0.25150(6) 0.0746(6) Uani 1 1 d . . .
C4 C 0.13283(10) 0.6397(6) 0.17198(7) 0.0559(5) Uani 1 1 d . . .
C6 C 0.14862(10) 0.4945(6) 0.13105(7) 0.0570(6) Uani 1 1 d . . .
C3 C 0.07032(11) 0.7245(7) 0.16877(8) 0.0693(7) Uani 1 1 d . . .
H3 H 0.0380 0.6887 0.1413 0.083 Uiso 1 1 calc R . .
C5 C 0.17829(10) 0.7015(7) 0.21394(7) 0.0652(7) Uani 1 1 d . . .
H5 H 0.2203 0.6473 0.2162 0.078 Uiso 1 1 calc R . .
C9 C 0.28178(10) 0.0781(6) 0.09378(7) 0.0537(5) Uani 1 1 d . . .
C13 C 0.34790(11) -0.1576(7) 0.04959(8) 0.0657(6) Uani 1 1 d . . .
H13 H 0.3528 -0.2255 0.0211 0.079 Uiso 1 1 calc R . .
C14 C 0.29045(11) -0.0221(7) 0.05183(8) 0.0647(6) Uani 1 1 d . . .
H14 H 0.2571 0.0018 0.0246 0.078 Uiso 1 1 calc R . .
C8 C 0.21960(10) 0.2229(6) 0.09361(7) 0.0574(5) Uani 1 1 d . . .
C1 C 0.10543(11) 0.9119(7) 0.24685(8) 0.0734(7) Uani 1 1 d . . .
H1A H 0.0956 1.0060 0.2724 0.088 Uiso 1 1 calc R . .
C7 C 0.20780(10) 0.3569(6) 0.13372(7) 0.0561(6) Uani 1 1 d . . .
H7 H 0.2396 0.3534 0.1620 0.067 Uiso 1 1 calc R . .
C11 C 0.38944(11) -0.0927(7) 0.13200(8) 0.0670(7) Uani 1 1 d . . .
H11 H 0.4229 -0.1165 0.1592 0.080 Uiso 1 1 calc R . .
C10 C 0.33184(10) 0.0403(7) 0.13376(7) 0.0632(6) Uani 1 1 d . . .
H10 H 0.3268 0.1050 0.1623 0.076 Uiso 1 1 calc R . .
C12 C 0.39697(10) -0.1904(6) 0.08939(7) 0.0601(6) Uani 1 1 d . . .
C2 C 0.05732(12) 0.8628(8) 0.20727(8) 0.0752(7) Uani 1 1 d . . .
H2A H 0.0159 0.9218 0.2061 0.090 Uiso 1 1 calc R . .
C15 C 0.46619(12) -0.4246(8) 0.04852(9) 0.0812(8) Uani 1 1 d . . .
H15A H 0.4616 -0.2323 0.0279 0.122 Uiso 1 1 calc R . .
H15B H 0.4358 -0.5972 0.0342 0.122 Uiso 1 1 calc R . .
H15C H 0.5084 -0.5160 0.0548 0.122 Uiso 1 1 calc R . .
H2 H 0.1438 0.3118 0.0577 0.122 Uiso 0.46(5) 1 d PR A 2
H1 H 0.1159 0.4221 0.0717 0.122 Uiso 0.54(5) 1 d PR A 1

loop_
_atom_site_aniso_label
_atom_site_aniso_U_11
_atom_site_aniso_U_22
_atom_site_aniso_U_33
_atom_site_aniso_U_23
_atom_site_aniso_U_13
_atom_site_aniso_U_12
O2 0.0632(9) 0.1238(17) 0.0548(9) -0.0137(9) 0.0128(7) 0.0156(10)
O3 0.0605(9) 0.1075(15) 0.0758(10) -0.0066(10) 0.0275(8) 0.0105(9)
O1 0.0571(9) 0.1229(17) 0.0593(9) -0.0105(10) 0.0114(8) 0.0171(10)
N1 0.0648(12) 0.1043(18) 0.0573(11) -0.0098(11) 0.0217(9) 0.0041(11)
C4 0.0527(11) 0.0633(13) 0.0546(11) 0.0058(10) 0.0203(9) 0.0002(10)
C6 0.0551(11) 0.0645(14) 0.0523(11) 0.0020(10) 0.0173(9) -0.0017(10)
C3 0.0530(12) 0.0919(18) 0.0624(13) 0.0020(13) 0.0159(10) 0.0067(12)
C5 0.0529(11) 0.0878(18) 0.0578(12) -0.0036(12) 0.0204(10) 0.0038(11)
C9 0.0563(11) 0.0559(12) 0.0524(11) -0.0014(10) 0.0211(9) -0.0030(10)
C13 0.0690(14) 0.0759(16) 0.0577(12) -0.0085(11) 0.0272(11) 0.0029(12)
C14 0.0611(12) 0.0789(16) 0.0538(12) -0.0075(11) 0.0163(10) 0.0030(12)
C8 0.0554(11) 0.0631(14) 0.0547(11) -0.0011(10) 0.0173(9) -0.0025(10)
C1 0.0715(14) 0.094(2) 0.0624(13) -0.0029(13) 0.0319(11) 0.0100(14)
C7 0.0533(11) 0.0669(14) 0.0485(10) -0.0014(10) 0.0153(9) 0.0003(10)
C11 0.0565(12) 0.0883(18) 0.0560(12) -0.0006(12) 0.0162(10) 0.0038(12)
C10 0.0623(12) 0.0791(16) 0.0517(11) -0.0018(11) 0.0219(10) 0.0011(12)
C12 0.0545(11) 0.0660(14) 0.0639(12) -0.0011(11) 0.0239(10) 0.0001(11)
C2 0.0608(13) 0.099(2) 0.0719(14) -0.0008(14) 0.0285(12) 0.0126(13)
C15 0.0744(15) 0.093(2) 0.0864(17) -0.0143(15) 0.0389(14) 0.0085(14)

loop_
_atom_type_symbol
_atom_type_description
_atom_type_scat_dispersion_real
_atom_type_scat_dispersion_imag
_atom_type_scat_source
C C 0.0181 0.0091 'International Tables Vol C Tables 4.2.6.8 and 6.1.1.4'
H H 0.0000 0.0000 'International Tables Vol C Tables 4.2.6.8 and 6.1.1.4'
N N 0.0311 0.0180 'International Tables Vol C Tables 4.2.6.8 and 6.1.1.4'
O O 0.0492 0.0322 'International Tables Vol C Tables 4.2.6.8 and 6.1.1.4'

loop_
_geom_angle_atom_site_label_1
_geom_angle_atom_site_label_2
_geom_angle_atom_site_label_3
_geom_angle
C8 O2 H2 109.7
C12 O3 C15 117.92(19)
C6 O1 H1 109.6
C5 N1 C1 116.1(2)
C5 C4 C3 117.3(2)
C5 C4 C6 122.70(18)
C3 C4 C6 119.96(19)
O1 C6 C7 121.75(19)
O1 C6 C4 115.43(18)
C7 C6 C4 122.82(18)
C2 C3 C4 118.5(2)
C2 C3 H3 120.7
C4 C3 H3 120.7
N1 C5 C4 124.6(2)
N1 C5 H5 117.7
C4 C5 H5 117.7
C10 C9 C14 118.3(2)
C10 C9 C8 123.13(19)
C14 C9 C8 118.53(19)
C12 C13 C14 119.5(2)
C12 C13 H13 120.3
C14 C13 H13 120.3
C9 C14 C13 121.4(2)
C9 C14 H14 119.3
C13 C14 H14 119.3
O2 C8 C7 120.5(2)
O2 C8 C9 116.74(19)
C7 C8 C9 122.78(19)
N1 C1 C2 124.0(2)
N1 C1 H1A 118.0
C2 C1 H1A 118.0
C6 C7 C8 119.93(19)
C6 C7 H7 120.0
C8 C7 H7 120.0
C10 C11 C12 119.6(2)
C10 C11 H11 120.2
C12 C11 H11 120.2
C9 C10 C11 120.9(2)
C9 C10 H10 119.5
C11 C10 H10 119.5
C13 C12 O3 124.5(2)
C13 C12 C11 120.3(2)
O3 C12 C11 115.2(2)
C1 C2 C3 119.4(2)
C1 C2 H2A 120.3
C3 C2 H2A 120.3
O3 C15 H15A 109.5
O3 C15 H15B 109.5
H15A C15 H15B 109.5
O3 C15 H15C 109.5
H15A C15 H15C 109.5
H15B C15 H15C 109.5

loop_
_geom_bond_atom_site_label_1
_geom_bond_atom_site_label_2
_geom_bond_distance
O2 C8 1.282(2)
O2 H2 0.8153
O3 C12 1.365(3)
O3 C15 1.433(3)
O1 C6 1.287(2)
O1 H1 0.8163
N1 C5 1.335(3)
N1 C1 1.338(3)
C4 C5 1.382(3)
C4 C3 1.390(3)
C4 C6 1.484(3)
C6 C7 1.389(3)
C3 C2 1.379(3)
C3 H3 0.9300
C5 H5 0.9300
C9 C10 1.380(3)
C9 C14 1.384(3)
C9 C8 1.478(3)
C13 C12 1.362(3)
C13 C14 1.390(3)
C13 H13 0.9300
C14 H14 0.9300
C8 C7 1.405(3)
C1 C2 1.354(3)
C1 H1A 0.9300
C7 H7 0.9300
C11 C10 1.384(3)
C11 C12 1.391(3)
C11 H11 0.9300
C10 H10 0.9300
C2 H2A 0.9300
C15 H15A 0.9600
C15 H15B 0.9600
C15 H15C 0.9600

loop_
_geom_hbond_atom_site_label_D
_geom_hbond_atom_site_label_H
_geom_hbond_atom_site_label_A
_geom_hbond_distance_DH
_geom_hbond_distance_HA
_geom_hbond_distance_DA
_geom_hbond_angle_DHA
O2 H2 O1 0.82 1.73 2.467(2) 150.4
O1 H1 O2 0.82 1.73 2.467(2) 148.9

loop_
_geom_torsion_atom_site_label_1
_geom_torsion_atom_site_label_2
_geom_torsion_atom_site_label_3
_geom_torsion_atom_site_label_4
_geom_torsion
C5 C4 C6 O1 -169.1(2)
C3 C4 C6 O1 9.9(3)
C5 C4 C6 C7 11.0(4)
C3 C4 C6 C7 -170.0(2)
C5 C4 C3 C2 -0.2(4)
C6 C4 C3 C2 -179.2(2)
C1 N1 C5 C4 -0.7(4)
C3 C4 C5 N1 0.6(4)
C6 C4 C5 N1 179.6(2)
C10 C9 C14 C13 0.0(4)
C8 C9 C14 C13 179.5(2)
C12 C13 C14 C9 -0.5(4)
C10 C9 C8 O2 -175.7(2)
C14 C9 C8 O2 4.8(3)
C10 C9 C8 C7 4.7(4)
C14 C9 C8 C7 -174.8(2)
C5 N1 C1 C2 0.5(4)
O1 C6 C7 C8 0.0(4)
C4 C6 C7 C8 179.9(2)
O2 C8 C7 C6 -0.6(4)
C9 C8 C7 C6 178.9(2)
C14 C9 C10 C11 0.4(4)
C8 C9 C10 C11 -179.1(2)
C12 C11 C10 C9 -0.2(4)
C14 C13 C12 O3 -179.4(2)
C14 C13 C12 C11 0.7(4)
C15 O3 C12 C13 -0.2(4)
C15 O3 C12 C11 179.6(2)
C10 C11 C12 C13 -0.4(4)
C10 C11 C12 O3 179.8(2)
N1 C1 C2 C3 -0.2(5)
C4 C3 C2 C1 0.0(4)
